data_7708477
loop_
_publ_author_name
'Siewert, Jan-Erik'
'Schumann, Andr\'e'
'Hering-Junghans, Christian'

_publ_section_title
;
 Phosphine-catalysed reductive coupling of Dihalophosphanes
;
_journal_name_full 'Dalton Transactions'
_journal_paper_doi 10.1039/D1DT03095G
_journal_year 2021
_chemical_formula_moiety 'C30 H46 Br2 P2'
_chemical_formula_sum 'C30 H46 Br2 P2'
_chemical_formula_weight 628.43
_space_group_crystal_system orthorhombic
_space_group_IT_number 61
_space_group_name_Hall '-P 2ac 2ab'
_space_group_name_H-M_alt 'P b c a'
_atom_sites_solution_hydrogens geom
_audit_creation_method SHELXL-2014/7
_audit_update_record
;
2021-07-23 deposited with the CCDC.	2021-09-28 downloaded from the CCDC.
;
_cell_angle_alpha 90
_cell_angle_beta 90
_cell_angle_gamma 90
_cell_formula_units_Z 4
_cell_length_a 9.0324(4)
_cell_length_b 16.1088(8)
_cell_length_c 21.3757(11)
_cell_measurement_reflns_used 9973
_cell_measurement_temperature 150(2)
_cell_measurement_theta_max 30.56
_cell_measurement_theta_min 2.53
_cell_volume 3110.2(3)
_computing_cell_refinement 'SAINT (Bruker, 2013)'
_computing_data_collection 'APEX2 (Bruker, 2014)'
_computing_data_reduction SAINT
_computing_molecular_graphics 'ORTEP-3v2.01 (Farrugia, 1997)'
_computing_publication_material 'SHELXL-2014/7 (Sheldrick, 2014)'
_computing_structure_refinement 'SHELXL-2014/7 (Sheldrick, 2014)'
_computing_structure_solution 'SHELXT (Sheldrick, 2015)'
_diffrn_ambient_temperature 150(2)
_diffrn_measured_fraction_theta_full 1.000
_diffrn_measured_fraction_theta_max 1.000
_diffrn_measurement_device_type 'Bruker APEX-II CCD'
_diffrn_measurement_method '\f and \w scans'
_diffrn_radiation_type MoK\a
_diffrn_radiation_wavelength 0.71073
_diffrn_reflns_av_R_equivalents 0.0404
_diffrn_reflns_av_unetI/netI 0.0248
_diffrn_reflns_Laue_measured_fraction_full 1.000
_diffrn_reflns_Laue_measured_fraction_max 1.000
_diffrn_reflns_limit_h_max 12
_diffrn_reflns_limit_h_min -12
_diffrn_reflns_limit_k_max 22
_diffrn_reflns_limit_k_min -16
_diffrn_reflns_limit_l_max 30
_diffrn_reflns_limit_l_min -29
_diffrn_reflns_number 39293
_diffrn_reflns_point_group_measured_fraction_full 1.000
_diffrn_reflns_point_group_measured_fraction_max 1.000
_diffrn_reflns_theta_full 25.242
_diffrn_reflns_theta_max 29.998
_diffrn_reflns_theta_min 1.905
_exptl_absorpt_coefficient_mu 2.726
_exptl_absorpt_correction_T_max 0.754
_exptl_absorpt_correction_T_min 0.526
_exptl_absorpt_correction_type multi-scan
_exptl_absorpt_process_details 'SADABS 2014/5'
_exptl_crystal_colour yellow
_exptl_crystal_density_diffrn 1.342
_exptl_crystal_description block
_exptl_crystal_F_000 1304
_exptl_crystal_size_max 0.270
_exptl_crystal_size_mid 0.150
_exptl_crystal_size_min 0.110
_refine_diff_density_max 0.428
_refine_diff_density_min -0.253
_refine_diff_density_rms 0.066
_refine_ls_extinction_method none
_refine_ls_goodness_of_fit_ref 1.020
_refine_ls_hydrogen_treatment constr
_refine_ls_matrix_type full
_refine_ls_number_parameters 160
_refine_ls_number_reflns 4538
_refine_ls_number_restraints 0
_refine_ls_restrained_S_all 1.020
_refine_ls_R_factor_all 0.0453
_refine_ls_R_factor_gt 0.0293
_refine_ls_shift/su_max 0.001
_refine_ls_shift/su_mean 0.000
_refine_ls_structure_factor_coef Fsqd
_refine_ls_weighting_details 'w=1/[\s^2^(Fo^2^)+(0.0391P)^2^+0.7327P] where P=(Fo^2^+2Fc^2^)/3'
_refine_ls_weighting_scheme calc
_refine_ls_wR_factor_gt 0.0697
_refine_ls_wR_factor_ref 0.0757
_reflns_Friedel_coverage 0.000
_reflns_number_gt 3482
_reflns_number_total 4538
_reflns_threshold_expression 'I > 2\s(I)'
_cod_data_source_file d1dt03095g2.cif
_cod_data_source_block ax2022_Tip2P2Br2_cmpd_RS_1
_cod_database_code 7708477
_shelx_shelxl_version_number 2014/7
_shelx_space_group_comment
;
The symmetry employed for this shelxl refinement is uniquely defined
by the following loop, which should always be used as a source of
symmetry information in preference to the above space-group names.
They are only intended as comments.
;
_shelx_estimated_absorpt_t_min 0.526
_shelx_estimated_absorpt_t_max 0.754

loop_
_space_group_symop_operation_xyz
'x, y, z'
'-x+1/2, -y, z+1/2'
'-x, y+1/2, -z+1/2'
'x+1/2, -y+1/2, -z'
'-x, -y, -z'
'x-1/2, y, -z-1/2'
'x, -y-1/2, z-1/2'
'-x-1/2, y-1/2, z'

loop_
_atom_site_label
_atom_site_type_symbol
_atom_site_fract_x
_atom_site_fract_y
_atom_site_fract_z
_atom_site_U_iso_or_equiv
_atom_site_adp_type
_atom_site_occupancy
_atom_site_site_symmetry_order
_atom_site_calc_flag
_atom_site_refinement_flags_posn
_atom_site_refinement_flags_adp
_atom_site_refinement_flags_occupancy
_atom_site_disorder_assembly
_atom_site_disorder_group
P1 P 0.56599(4) 0.55296(2) 0.51938(2) 0.01794(9) Uani 1 1 d . . . . .
Br1 Br 0.78858(2) 0.50124(2) 0.49101(2) 0.02679(6) Uani 1 1 d . . . . .
C1 C 0.52508(16) 0.63629(9) 0.46356(7) 0.0165(3) Uani 1 1 d . . . . .
C2 C 0.51988(16) 0.62984(10) 0.39731(7) 0.0184(3) Uani 1 1 d . . . . .
C3 C 0.47151(17) 0.69824(10) 0.36289(7) 0.0211(3) Uani 1 1 d . . . . .
H3 H 0.4690 0.6942 0.3186 0.025 Uiso 1 1 calc R U . . .
C4 C 0.42685(17) 0.77197(9) 0.39070(7) 0.0201(3) Uani 1 1 d . . . . .
C5 C 0.43790(17) 0.77802(9) 0.45546(7) 0.0198(3) Uani 1 1 d . . . . .
H5 H 0.4101 0.8286 0.4751 0.024 Uiso 1 1 calc R U . . .
C6 C 0.48809(15) 0.71289(10) 0.49268(7) 0.0171(3) Uani 1 1 d . . . . .
C7 C 0.56722(19) 0.55386(10) 0.36049(7) 0.0225(3) Uani 1 1 d . . . . .
H7 H 0.5978 0.5103 0.3912 0.027 Uiso 1 1 calc R U . . .
C8 C 0.7009(2) 0.57262(12) 0.31883(9) 0.0330(4) Uani 1 1 d . . . . .
H8A H 0.7307 0.5220 0.2967 0.049 Uiso 1 1 calc R U . . .
H8B H 0.7832 0.5923 0.3448 0.049 Uiso 1 1 calc R U . . .
H8C H 0.6743 0.6155 0.2883 0.049 Uiso 1 1 calc R U . . .
C9 C 0.4393(3) 0.51858(12) 0.32181(9) 0.0347(4) Uani 1 1 d . . . . .
H9A H 0.3528 0.5104 0.3488 0.052 Uiso 1 1 calc R U . . .
H9B H 0.4689 0.4652 0.3037 0.052 Uiso 1 1 calc R U . . .
H9C H 0.4142 0.5575 0.2882 0.052 Uiso 1 1 calc R U . . .
C10 C 0.37305(19) 0.84612(10) 0.35313(8) 0.0237(3) Uani 1 1 d . . . . .
H10 H 0.2932 0.8735 0.3782 0.028 Uiso 1 1 calc R U . . .
C11 C 0.3065(3) 0.82371(14) 0.29019(10) 0.0457(5) Uani 1 1 d . . . . .
H11A H 0.3835 0.8003 0.2631 0.069 Uiso 1 1 calc R U . . .
H11B H 0.2653 0.8737 0.2706 0.069 Uiso 1 1 calc R U . . .
H11C H 0.2276 0.7827 0.2962 0.069 Uiso 1 1 calc R U . . .
C12 C 0.4964(2) 0.90922(13) 0.34524(10) 0.0383(5) Uani 1 1 d . . . . .
H12A H 0.5348 0.9250 0.3864 0.057 Uiso 1 1 calc R U . . .
H12B H 0.4577 0.9586 0.3240 0.057 Uiso 1 1 calc R U . . .
H12C H 0.5763 0.8849 0.3202 0.057 Uiso 1 1 calc R U . . .
C13 C 0.49776(17) 0.72692(10) 0.56340(7) 0.0197(3) Uani 1 1 d . . . . .
H13 H 0.5689 0.6851 0.5805 0.024 Uiso 1 1 calc R U . . .
C14 C 0.3483(2) 0.71145(12) 0.59455(8) 0.0308(4) Uani 1 1 d . . . . .
H14A H 0.2746 0.7497 0.5772 0.046 Uiso 1 1 calc R U . . .
H14B H 0.3571 0.7206 0.6397 0.046 Uiso 1 1 calc R U . . .
H14C H 0.3172 0.6541 0.5868 0.046 Uiso 1 1 calc R U . . .
C15 C 0.5573(2) 0.81317(10) 0.58016(8) 0.0279(4) Uani 1 1 d . . . . .
H15A H 0.4853 0.8555 0.5676 0.042 Uiso 1 1 calc R U . . .
H15B H 0.6510 0.8227 0.5582 0.042 Uiso 1 1 calc R U . . .
H15C H 0.5739 0.8165 0.6254 0.042 Uiso 1 1 calc R U . . .

loop_
_atom_site_aniso_label
_atom_site_aniso_U_11
_atom_site_aniso_U_22
_atom_site_aniso_U_33
_atom_site_aniso_U_23
_atom_site_aniso_U_13
_atom_site_aniso_U_12
P1 0.02024(19) 0.01446(17) 0.01911(18) 0.00129(15) -0.00127(16) -0.00044(15)
Br1 0.01873(9) 0.02135(9) 0.04029(11) -0.00082(7) -0.00218(7) 0.00173(6)
C1 0.0162(7) 0.0153(7) 0.0180(7) 0.0016(6) 0.0000(5) -0.0011(5)
C2 0.0175(7) 0.0181(7) 0.0196(7) -0.0009(6) 0.0015(6) -0.0017(6)
C3 0.0219(8) 0.0235(8) 0.0179(7) 0.0013(6) 0.0003(6) 0.0010(6)
C4 0.0167(7) 0.0209(7) 0.0227(8) 0.0040(6) -0.0006(6) 0.0019(6)
C5 0.0210(7) 0.0162(7) 0.0222(7) -0.0006(6) 0.0026(6) 0.0033(6)
C6 0.0163(7) 0.0166(7) 0.0185(7) 0.0003(6) 0.0009(6) -0.0004(5)
C7 0.0283(8) 0.0185(7) 0.0208(7) -0.0016(6) 0.0027(7) 0.0008(7)
C8 0.0393(11) 0.0289(9) 0.0307(9) -0.0004(8) 0.0149(8) 0.0039(8)
C9 0.0476(12) 0.0282(9) 0.0283(9) -0.0067(7) -0.0070(9) -0.0048(8)
C10 0.0248(8) 0.0230(8) 0.0232(8) 0.0061(6) 0.0001(6) 0.0059(7)
C11 0.0627(14) 0.0376(11) 0.0369(11) 0.0070(9) -0.0243(10) 0.0076(10)
C12 0.0400(11) 0.0313(10) 0.0437(12) 0.0188(9) -0.0050(9) -0.0045(8)
C13 0.0230(7) 0.0178(7) 0.0184(7) -0.0009(6) -0.0022(6) 0.0033(6)
C14 0.0333(9) 0.0360(10) 0.0230(8) -0.0022(7) 0.0076(7) -0.0047(8)
C15 0.0355(9) 0.0203(8) 0.0277(9) -0.0047(7) -0.0061(8) 0.0002(7)

loop_
_atom_type_symbol
_atom_type_description
_atom_type_scat_dispersion_real
_atom_type_scat_dispersion_imag
_atom_type_scat_source
C C 0.0033 0.0016 'International Tables Vol C Tables 4.2.6.8 and 6.1.1.4'
H H 0.0000 0.0000 'International Tables Vol C Tables 4.2.6.8 and 6.1.1.4'
P P 0.1023 0.0942 'International Tables Vol C Tables 4.2.6.8 and 6.1.1.4'
Br Br -0.2901 2.4595 'International Tables Vol C Tables 4.2.6.8 and 6.1.1.4'

loop_
_geom_angle_atom_site_label_1
_geom_angle_atom_site_label_2
_geom_angle_atom_site_label_3
_geom_angle
_geom_angle_site_symmetry_1
_geom_angle_site_symmetry_3
_geom_angle_publ_flag
C1 P1 P1 102.10(5) . 5_666 ?
C1 P1 Br1 105.94(5) . . ?
P1 P1 Br1 95.36(2) 5_666 . ?
C2 C1 C6 119.48(13) . . ?
C2 C1 P1 126.99(12) . . ?
C6 C1 P1 113.44(11) . . ?
C3 C2 C1 118.57(14) . . ?
C3 C2 C7 116.87(13) . . ?
C1 C2 C7 124.54(14) . . ?
C4 C3 C2 122.75(14) . . ?
C4 C3 H3 118.6 . . ?
C2 C3 H3 118.6 . . ?
C3 C4 C5 117.72(14) . . ?
C3 C4 C10 122.63(14) . . ?
C5 C4 C10 119.60(14) . . ?
C4 C5 C6 122.63(14) . . ?
C4 C5 H5 118.7 . . ?
C6 C5 H5 118.7 . . ?
C5 C6 C1 118.69(13) . . ?
C5 C6 C13 118.14(14) . . ?
C1 C6 C13 123.17(14) . . ?
C2 C7 C8 111.41(13) . . ?
C2 C7 C9 111.54(15) . . ?
C8 C7 C9 110.77(15) . . ?
C2 C7 H7 107.6 . . ?
C8 C7 H7 107.6 . . ?
C9 C7 H7 107.6 . . ?
C7 C8 H8A 109.5 . . ?
C7 C8 H8B 109.5 . . ?
H8A C8 H8B 109.5 . . ?
C7 C8 H8C 109.5 . . ?
H8A C8 H8C 109.5 . . ?
H8B C8 H8C 109.5 . . ?
C7 C9 H9A 109.5 . . ?
C7 C9 H9B 109.5 . . ?
H9A C9 H9B 109.5 . . ?
C7 C9 H9C 109.5 . . ?
H9A C9 H9C 109.5 . . ?
H9B C9 H9C 109.5 . . ?
C11 C10 C12 110.60(16) . . ?
C11 C10 C4 114.11(14) . . ?
C12 C10 C4 110.52(14) . . ?
C11 C10 H10 107.1 . . ?
C12 C10 H10 107.1 . . ?
C4 C10 H10 107.1 . . ?
C10 C11 H11A 109.5 . . ?
C10 C11 H11B 109.5 . . ?
H11A C11 H11B 109.5 . . ?
C10 C11 H11C 109.5 . . ?
H11A C11 H11C 109.5 . . ?
H11B C11 H11C 109.5 . . ?
C10 C12 H12A 109.5 . . ?
C10 C12 H12B 109.5 . . ?
H12A C12 H12B 109.5 . . ?
C10 C12 H12C 109.5 . . ?
H12A C12 H12C 109.5 . . ?
H12B C12 H12C 109.5 . . ?
C14 C13 C6 110.87(13) . . ?
C14 C13 C15 110.91(14) . . ?
C6 C13 C15 112.62(13) . . ?
C14 C13 H13 107.4 . . ?
C6 C13 H13 107.4 . . ?
C15 C13 H13 107.4 . . ?
C13 C14 H14A 109.5 . . ?
C13 C14 H14B 109.5 . . ?
H14A C14 H14B 109.5 . . ?
C13 C14 H14C 109.5 . . ?
H14A C14 H14C 109.5 . . ?
H14B C14 H14C 109.5 . . ?
C13 C15 H15A 109.5 . . ?
C13 C15 H15B 109.5 . . ?
H15A C15 H15B 109.5 . . ?
C13 C15 H15C 109.5 . . ?
H15A C15 H15C 109.5 . . ?
H15B C15 H15C 109.5 . . ?

loop_
_geom_bond_atom_site_label_1
_geom_bond_atom_site_label_2
_geom_bond_distance
_geom_bond_site_symmetry_2
_geom_bond_publ_flag
P1 C1 1.8337(15) . ?
P1 P1 2.2402(8) 5_666 ?
P1 Br1 2.2592(4) . ?
C1 C2 1.421(2) . ?
C1 C6 1.422(2) . ?
C2 C3 1.395(2) . ?
C2 C7 1.517(2) . ?
C3 C4 1.388(2) . ?
C3 H3 0.9500 . ?
C4 C5 1.391(2) . ?
C4 C10 1.519(2) . ?
C5 C6 1.393(2) . ?
C5 H5 0.9500 . ?
C6 C13 1.531(2) . ?
C7 C8 1.530(2) . ?
C7 C9 1.530(3) . ?
C7 H7 1.0000 . ?
C8 H8A 0.9800 . ?
C8 H8B 0.9800 . ?
C8 H8C 0.9800 . ?
C9 H9A 0.9800 . ?
C9 H9B 0.9800 . ?
C9 H9C 0.9800 . ?
C10 C11 1.517(2) . ?
C10 C12 1.517(2) . ?
C10 H10 1.0000 . ?
C11 H11A 0.9800 . ?
C11 H11B 0.9800 . ?
C11 H11C 0.9800 . ?
C12 H12A 0.9800 . ?
C12 H12B 0.9800 . ?
C12 H12C 0.9800 . ?
C13 C14 1.525(2) . ?
C13 C15 1.532(2) . ?
C13 H13 1.0000 . ?
C14 H14A 0.9800 . ?
C14 H14B 0.9800 . ?
C14 H14C 0.9800 . ?
C15 H15A 0.9800 . ?
C15 H15B 0.9800 . ?
C15 H15C 0.9800 . ?

loop_
_geom_torsion_atom_site_label_1
_geom_torsion_atom_site_label_2
_geom_torsion_atom_site_label_3
_geom_torsion_atom_site_label_4
_geom_torsion
_geom_torsion_site_symmetry_1
_geom_torsion_site_symmetry_2
_geom_torsion_site_symmetry_3
_geom_torsion_site_symmetry_4
_geom_torsion_publ_flag
P1 P1 C1 C2 -43.33(14) 5_666 . . . ?
Br1 P1 C1 C2 55.92(14) . . . . ?
P1 P1 C1 C6 133.23(10) 5_666 . . . ?
Br1 P1 C1 C6 -127.53(10) . . . . ?
C6 C1 C2 C3 -3.0(2) . . . . ?
P1 C1 C2 C3 173.35(11) . . . . ?
C6 C1 C2 C7 175.36(14) . . . . ?
P1 C1 C2 C7 -8.3(2) . . . . ?
C1 C2 C3 C4 -0.7(2) . . . . ?
C7 C2 C3 C4 -179.19(15) . . . . ?
C2 C3 C4 C5 3.0(2) . . . . ?
C2 C3 C4 C10 -179.49(15) . . . . ?
C3 C4 C5 C6 -1.6(2) . . . . ?
C10 C4 C5 C6 -179.18(14) . . . . ?
C4 C5 C6 C1 -2.0(2) . . . . ?
C4 C5 C6 C13 179.16(14) . . . . ?
C2 C1 C6 C5 4.3(2) . . . . ?
P1 C1 C6 C5 -172.51(11) . . . . ?
C2 C1 C6 C13 -176.94(13) . . . . ?
P1 C1 C6 C13 6.22(18) . . . . ?
C3 C2 C7 C8 62.71(19) . . . . ?
C1 C2 C7 C8 -115.70(17) . . . . ?
C3 C2 C7 C9 -61.65(18) . . . . ?
C1 C2 C7 C9 119.95(17) . . . . ?
C3 C4 C10 C11 26.4(2) . . . . ?
C5 C4 C10 C11 -156.10(17) . . . . ?
C3 C4 C10 C12 -98.98(19) . . . . ?
C5 C4 C10 C12 78.5(2) . . . . ?
C5 C6 C13 C14 84.17(18) . . . . ?
C1 C6 C13 C14 -94.56(17) . . . . ?
C5 C6 C13 C15 -40.77(19) . . . . ?
C1 C6 C13 C15 140.49(15) . . . . ?
